data_7716971
loop_
_publ_author_name
'Parveen, Darakshan'
'Yadav, Rahul Kumar'
'Mondal, Bijan'
'Dallon, Marie'
'Sarazin, Yann'
'Roy, Dipak Kumar'

_publ_section_title
;
 Bis(diiminate)-based boron difluoro complexes: effective synthon for
 bis(borenium) cations.
;
_journal_issue 34
_journal_name_full 'Dalton transactions (Cambridge, England : 2003)'
_journal_page_first 14139
_journal_page_last 14143
_journal_paper_doi 10.1039/d4dt02050b
_journal_volume 53
_journal_year 2024
_chemical_compound_source 'synthesis as described'
_chemical_formula_moiety 'C38 H52 B2 F8 N4 O6 S2, 4(C H Cl3)'
_chemical_formula_sum 'C42 H56 B2 Cl12 F8 N4 O6 S2'
_chemical_formula_weight 1376.04
_space_group_crystal_system monoclinic
_space_group_IT_number 14
_space_group_name_Hall '-P 2yn'
_space_group_name_H-M_alt 'P 1 21/n 1'
_atom_sites_solution_hydrogens mixed
_atom_sites_solution_primary dual
_audit_update_record
;
2024-05-29 deposited with the CCDC.	2024-08-09 downloaded from the CCDC.
;
_cell_angle_alpha 90
_cell_angle_beta 109.181(4)
_cell_angle_gamma 90
_cell_formula_units_Z 2
_cell_length_a 14.1344(16)
_cell_length_b 11.0335(12)
_cell_length_c 20.579(2)
_cell_measurement_reflns_used 9889
_cell_measurement_temperature 150(2)
_cell_measurement_theta_max 27.4307
_cell_measurement_theta_min 2.3948
_cell_measurement_wavelength 0.710730
_cell_volume 3031.2(6)
_computing_cell_refinement 'APEX3 (Bruker, 2015)'
_computing_data_collection 'Bruker APEX3 (Bruker, 2015)'
_computing_data_reduction 'SAINT (Bruker, 2014)'
_computing_molecular_graphics
;
   'SXGRAPH (L. Farrugia, 1999), Mercury (CSD, 2020)'
;
_computing_publication_material 'CRYSCALC (T. Roisnel, local program, ver. 2023)'
_computing_structure_refinement 'SHELXL-2018_3 (Sheldrick, 2018)'
_computing_structure_solution 'SHELXT 2018_2 (Sheldrick, 2018)'
_diffrn_ambient_temperature 150(2)
_diffrn_detector CMOS-PHOTON70
_diffrn_detector_area_resol_mean 7.39
_diffrn_measured_fraction_theta_full 0.999
_diffrn_measured_fraction_theta_max 0.996
_diffrn_measurement_device_type 'D8 VENTURE Bruker AXS'
_diffrn_measurement_method 'rotation images'
_diffrn_orient_matrix_UB_11 0.0150214
_diffrn_orient_matrix_UB_12 0.0699623
_diffrn_orient_matrix_UB_13 -0.0259250
_diffrn_orient_matrix_UB_21 0.0633291
_diffrn_orient_matrix_UB_22 -0.0405569
_diffrn_orient_matrix_UB_23 0.0001225
_diffrn_orient_matrix_UB_31 -0.0370810
_diffrn_orient_matrix_UB_32 -0.0409241
_diffrn_orient_matrix_UB_33 -0.0444417
_diffrn_radiation_monochromator 'multilayer monochromator'
_diffrn_radiation_probe x-ray
_diffrn_radiation_source 'Incoatec microfocus sealed tube'
_diffrn_radiation_type MoK\a
_diffrn_radiation_wavelength 0.71073
_diffrn_reflns_av_R_equivalents 0.0374
_diffrn_reflns_av_unetI/netI 0.0294
_diffrn_reflns_limit_h_max 18
_diffrn_reflns_limit_h_min -18
_diffrn_reflns_limit_k_max 14
_diffrn_reflns_limit_k_min -12
_diffrn_reflns_limit_l_max 26
_diffrn_reflns_limit_l_min -24
_diffrn_reflns_number 32161
_diffrn_reflns_theta_full 25.242
_diffrn_reflns_theta_max 27.493
_diffrn_reflns_theta_min 2.096
_diffrn_source_current 1.00
_diffrn_source_power 50.0
_diffrn_source_voltage 50.00
_exptl_absorpt_coefficient_mu 0.687
_exptl_absorpt_correction_T_max 0.854
_exptl_absorpt_correction_T_min 0.667
_exptl_absorpt_correction_type multi-scan
_exptl_absorpt_process_details
;
  [Sheldrick, G.M. (2014). SADABS Bruker AXS Inc., Madison, Wisconsin, USA]
;
_exptl_crystal_colour colourless
_exptl_crystal_density_diffrn 1.508
_exptl_crystal_description prism
_exptl_crystal_F_000 1404
_exptl_crystal_size_max 0.500
_exptl_crystal_size_mid 0.500
_exptl_crystal_size_min 0.230
_refine_diff_density_max 0.342
_refine_diff_density_min -0.364
_refine_diff_density_rms 0.048
_refine_ls_extinction_method none
_refine_ls_goodness_of_fit_ref 1.036
_refine_ls_hydrogen_treatment mixed
_refine_ls_matrix_type full
_refine_ls_number_parameters 446
_refine_ls_number_reflns 6937
_refine_ls_number_restraints 97
_refine_ls_restrained_S_all 1.049
_refine_ls_R_factor_all 0.0559
_refine_ls_R_factor_gt 0.0397
_refine_ls_shift/su_max 0.008
_refine_ls_shift/su_mean 0.000
_refine_ls_structure_factor_coef Fsqd
_refine_ls_weighting_details 'w=1/[\s^2^(Fo^2^)+(0.0305P)^2^+2.1366P] where P=(Fo^2^+2Fc^2^)/3'
_refine_ls_weighting_scheme calc
_refine_ls_wR_factor_gt 0.0848
_refine_ls_wR_factor_ref 0.0936
_reflns_number_gt 5581
_reflns_number_total 6937
_reflns_threshold_expression >2sigma(I)
_cod_data_source_file d4dt02050b2.cif
_cod_data_source_block RAH30
_cod_original_sg_symbol_H-M 'P 21/n'
_cod_database_code 7716971

loop_
_space_group_symop_operation_xyz
'x, y, z'
'-x+1/2, y+1/2, -z+1/2'
'-x, -y, -z'
'x-1/2, -y-1/2, z-1/2'

loop_
_atom_site_label
_atom_site_type_symbol
_atom_site_fract_x
_atom_site_fract_y
_atom_site_fract_z
_atom_site_U_iso_or_equiv
_atom_site_adp_type
_atom_site_occupancy
_atom_site_site_symmetry_order
_atom_site_calc_flag
_atom_site_refinement_flags_posn
_atom_site_refinement_flags_adp
_atom_site_refinement_flags_occupancy
_atom_site_disorder_assembly
_atom_site_disorder_group
S1 S 0.79064(3) -0.19009(4) 0.07361(2) 0.02635(11) Uani 1 1 d . . . . .
F1 F 0.69991(7) 0.09553(9) 0.02124(5) 0.0252(2) Uani 1 1 d . . . . .
F2 F 0.71680(11) -0.13014(14) -0.05664(6) 0.0566(4) Uani 1 1 d . . . . .
F3 F 0.81388(12) -0.28585(14) -0.03482(7) 0.0656(4) Uani 1 1 d . . . . .
F4 F 0.87582(12) -0.10740(15) -0.01219(8) 0.0642(4) Uani 1 1 d . . . . .
O1 O 0.78977(9) -0.05965(10) 0.09417(6) 0.0254(3) Uani 1 1 d . . . . .
O2 O 0.69839(10) -0.25090(11) 0.06468(8) 0.0370(3) Uani 1 1 d . . . . .
O3 O 0.88166(10) -0.24532(12) 0.11423(7) 0.0387(3) Uani 1 1 d . . . . .
N1 N 0.74501(9) 0.12497(12) 0.14368(7) 0.0178(3) Uani 1 1 d . . . . .
N2 N 0.60922(10) -0.01666(12) 0.08142(7) 0.0196(3) Uani 1 1 d . . . . .
C1 C 0.79958(12) 0.23413(14) 0.13816(8) 0.0200(3) Uani 1 1 d . . . . .
C2 C 0.74428(12) 0.33962(15) 0.11299(8) 0.0227(3) Uani 1 1 d . . . . .
C3 C 0.79684(14) 0.44385(16) 0.10739(9) 0.0271(4) Uani 1 1 d . . . . .
H3 H 0.761192 0.516351 0.090102 0.033 Uiso 1 1 calc R U . . .
C4 C 0.90031(14) 0.44295(17) 0.12670(10) 0.0315(4) Uani 1 1 d . . . . .
H4 H 0.935176 0.514874 0.123046 0.038 Uiso 1 1 calc R U . . .
C5 C 0.95316(13) 0.33781(17) 0.15129(10) 0.0304(4) Uani 1 1 d . . . . .
H5 H 1.024160 0.338560 0.164219 0.037 Uiso 1 1 calc R U . . .
C6 C 0.90442(12) 0.23047(15) 0.15755(9) 0.0236(3) Uani 1 1 d . . . . .
C7 C 0.63032(12) 0.34339(15) 0.09110(9) 0.0265(4) Uani 1 1 d . . . . .
H7 H 0.606560 0.262821 0.101783 0.032 Uiso 1 1 calc R U . . .
C8 C 0.59377(15) 0.44055(18) 0.13051(11) 0.0360(4) Uani 1 1 d . . . . .
H8A H 0.612882 0.520879 0.118726 0.054 Uiso 1 1 calc R U . . .
H8B H 0.624364 0.426908 0.180084 0.054 Uiso 1 1 calc R U . . .
H8C H 0.520710 0.435979 0.117932 0.054 Uiso 1 1 calc R U . . .
C9 C 0.58457(14) 0.36485(17) 0.01358(10) 0.0340(4) Uani 1 1 d . . . . .
H9A H 0.604653 0.444925 0.002148 0.051 Uiso 1 1 calc R U . . .
H9B H 0.511377 0.361011 0.000124 0.051 Uiso 1 1 calc R U . . .
H9C H 0.608362 0.302375 -0.011168 0.051 Uiso 1 1 calc R U . . .
C10 C 0.96460(12) 0.11534(16) 0.18285(9) 0.0278(4) Uani 1 1 d . . . . .
H10 H 0.917127 0.050204 0.186031 0.033 Uiso 1 1 calc R U . . .
C11 C 1.01517(16) 0.0745(2) 0.13103(12) 0.0429(5) Uani 1 1 d . . . . .
H11A H 0.964918 0.068919 0.085105 0.064 Uiso 1 1 calc R U . . .
H11B H 1.046306 -0.004988 0.144578 0.064 Uiso 1 1 calc R U . . .
H11C H 1.066615 0.133556 0.130286 0.064 Uiso 1 1 calc R U . . .
C12 C 1.04327(14) 0.13107(19) 0.25409(11) 0.0387(5) Uani 1 1 d . . . . .
H12A H 1.089154 0.196773 0.252576 0.058 Uiso 1 1 calc R U . . .
H12B H 1.081102 0.055539 0.267679 0.058 Uiso 1 1 calc R U . . .
H12C H 1.009897 0.150964 0.287614 0.058 Uiso 1 1 calc R U . . .
C13 C 0.72239(12) 0.10374(14) 0.20085(8) 0.0206(3) Uani 1 1 d . . . . .
C14 C 0.65464(12) 0.01291(15) 0.20146(9) 0.0235(3) Uani 1 1 d . . . . .
H14 H 0.6413(14) -0.0038(18) 0.2424(10) 0.028 Uiso 1 1 d . U . . .
C15 C 0.59193(12) -0.03742(14) 0.14043(9) 0.0223(3) Uani 1 1 d . . . . .
C16 C 0.76443(14) 0.18368(16) 0.26262(9) 0.0275(4) Uani 1 1 d . . . . .
H16A H 0.837686 0.184540 0.276124 0.041 Uiso 1 1 calc R U . . .
H16B H 0.744350 0.152480 0.300735 0.041 Uiso 1 1 calc R U . . .
H16C H 0.738711 0.266251 0.251366 0.041 Uiso 1 1 calc R U . . .
C17 C 0.50281(14) -0.11038(18) 0.14119(10) 0.0319(4) Uani 1 1 d . . . . .
H17A H 0.441456 -0.071560 0.111517 0.048 Uiso 1 1 calc R U . . .
H17B H 0.500979 -0.114928 0.188320 0.048 Uiso 1 1 calc R U . . .
H17C H 0.507745 -0.192337 0.124229 0.048 Uiso 1 1 calc R U . . .
C18 C 0.53672(12) -0.05175(14) 0.01455(8) 0.0221(3) Uani 1 1 d . . . . .
H18A H 0.499509 -0.124729 0.020324 0.026 Uiso 1 1 calc R U . . .
H18B H 0.572747 -0.071745 -0.017976 0.026 Uiso 1 1 calc R U . . .
C19 C 0.80019(17) -0.1767(2) -0.01291(11) 0.0419(5) Uani 1 1 d . . . . .
B1 B 0.70615(13) 0.04064(16) 0.08225(9) 0.0200(4) Uani 1 1 d . . . . .
Cl1A Cl 0.4712(4) 0.2089(7) 0.2072(4) 0.0746(13) Uani 0.51(3) 1 d D . P A 1
Cl2A Cl 0.3264(6) 0.0722(5) 0.2460(4) 0.0729(12) Uani 0.51(3) 1 d D . P A 1
Cl3A Cl 0.2928(4) 0.3231(4) 0.2126(3) 0.0510(11) Uani 0.51(3) 1 d D . P A 1
C20A C 0.3836(4) 0.2135(5) 0.2495(4) 0.0413(6) Uani 0.51(3) 1 d D . P A 1
H20A H 0.418481 0.235155 0.298746 0.050 Uiso 0.51(3) 1 calc R U P A 1
Cl1B Cl 0.4783(5) 0.2331(14) 0.2162(6) 0.0768(18) Uani 0.49(3) 1 d D . P A 2
Cl2B Cl 0.3448(11) 0.0673(5) 0.2471(3) 0.0765(15) Uani 0.49(3) 1 d D . P A 2
Cl3B Cl 0.2876(5) 0.3157(6) 0.2186(5) 0.0775(18) Uani 0.49(3) 1 d D . P A 2
C20B C 0.3874(5) 0.2169(5) 0.2551(4) 0.0413(6) Uani 0.49(3) 1 d D . P A 2
H20B H 0.417811 0.236555 0.305147 0.050 Uiso 0.49(3) 1 calc R U P A 2
Cl4A Cl 0.2035(6) 0.8196(5) 0.1003(4) 0.0659(17) Uani 0.260(3) 1 d D U P B 1
Cl5A Cl 0.0508(4) 0.6483(7) 0.0334(4) 0.066(2) Uani 0.260(3) 1 d D U P B 1
Cl6A Cl 0.2546(6) 0.5708(7) 0.0860(4) 0.0484(16) Uani 0.260(3) 1 d D U P B 1
C21A C 0.1751(5) 0.6907(6) 0.0481(4) 0.0409(7) Uani 0.260(3) 1 d D U P B 1
H21A H 0.183846 0.710323 0.002966 0.049 Uiso 0.260(3) 1 calc R U P B 1
Cl4B Cl 0.1407(5) 0.8287(3) 0.0727(3) 0.0790(14) Uani 0.226(3) 1 d D U P C 2
Cl5B Cl 0.0541(5) 0.5936(6) 0.0320(5) 0.0751(18) Uani 0.226(3) 1 d D U P C 2
Cl6B Cl 0.2654(4) 0.6176(6) 0.1003(4) 0.082(2) Uani 0.226(3) 1 d D U P C 2
C21B C 0.1588(5) 0.6852(5) 0.0429(4) 0.0409(7) Uani 0.226(3) 1 d D U P C 2
H21B H 0.169205 0.694621 -0.002600 0.049 Uiso 0.226(3) 1 calc R U P C 2
Cl4C Cl 0.2414(2) 0.8135(3) 0.11398(18) 0.0570(6) Uani 0.514(3) 1 d D U P D 3
Cl5C Cl 0.0546(2) 0.6977(3) 0.0438(2) 0.0769(9) Uani 0.514(3) 1 d D U P D 3
Cl6C Cl 0.2353(4) 0.5589(4) 0.0832(3) 0.0727(14) Uani 0.514(3) 1 d D U P D 3
C21C C 0.1825(3) 0.7007(4) 0.0550(3) 0.0409(7) Uani 0.514(3) 1 d D U P D 3
H21C H 0.191479 0.719311 0.009775 0.049 Uiso 0.514(3) 1 calc R U P D 3

loop_
_atom_site_aniso_label
_atom_site_aniso_U_11
_atom_site_aniso_U_22
_atom_site_aniso_U_33
_atom_site_aniso_U_23
_atom_site_aniso_U_13
_atom_site_aniso_U_12
S1 0.0350(2) 0.0167(2) 0.0274(2) 0.00019(17) 0.01021(18) 0.00491(17)
F1 0.0337(5) 0.0237(5) 0.0175(5) 0.0010(4) 0.0077(4) -0.0023(4)
F2 0.0703(9) 0.0711(10) 0.0266(6) 0.0017(6) 0.0133(6) 0.0252(7)
F3 0.0805(10) 0.0615(9) 0.0521(9) -0.0296(7) 0.0181(7) 0.0222(8)
F4 0.0739(10) 0.0825(11) 0.0515(8) -0.0010(8) 0.0415(8) -0.0087(8)
O1 0.0271(6) 0.0188(6) 0.0295(7) -0.0054(5) 0.0081(5) 0.0023(5)
O2 0.0404(7) 0.0187(6) 0.0508(9) 0.0002(6) 0.0135(6) -0.0021(5)
O3 0.0419(8) 0.0304(7) 0.0421(8) 0.0063(6) 0.0115(6) 0.0141(6)
N1 0.0208(6) 0.0148(6) 0.0172(7) 0.0007(5) 0.0053(5) 0.0010(5)
N2 0.0238(6) 0.0154(6) 0.0166(7) 0.0004(5) 0.0027(5) -0.0006(5)
C1 0.0259(8) 0.0168(7) 0.0166(8) -0.0016(6) 0.0058(6) -0.0018(6)
C2 0.0280(8) 0.0195(8) 0.0185(8) -0.0011(6) 0.0050(6) 0.0000(6)
C3 0.0388(9) 0.0179(8) 0.0233(9) 0.0011(7) 0.0084(7) -0.0014(7)
C4 0.0399(10) 0.0233(9) 0.0325(10) -0.0022(7) 0.0133(8) -0.0099(8)
C5 0.0274(9) 0.0313(10) 0.0326(10) -0.0038(8) 0.0099(8) -0.0069(7)
C6 0.0255(8) 0.0228(8) 0.0217(8) -0.0027(7) 0.0067(7) -0.0011(6)
C7 0.0276(8) 0.0173(8) 0.0316(10) 0.0035(7) 0.0054(7) 0.0041(6)
C8 0.0349(10) 0.0325(10) 0.0391(11) -0.0009(8) 0.0100(8) 0.0080(8)
C9 0.0361(10) 0.0247(9) 0.0328(10) 0.0006(8) 0.0001(8) 0.0057(8)
C10 0.0226(8) 0.0263(9) 0.0325(10) -0.0039(7) 0.0062(7) 0.0036(7)
C11 0.0401(11) 0.0436(12) 0.0479(13) -0.0098(10) 0.0184(10) 0.0074(9)
C12 0.0322(10) 0.0348(11) 0.0402(12) -0.0045(9) -0.0001(8) 0.0078(8)
C13 0.0245(8) 0.0175(8) 0.0171(8) 0.0026(6) 0.0032(6) 0.0050(6)
C14 0.0300(8) 0.0215(8) 0.0193(8) 0.0041(7) 0.0085(7) 0.0005(7)
C15 0.0265(8) 0.0161(8) 0.0234(9) 0.0030(6) 0.0067(7) 0.0010(6)
C16 0.0369(9) 0.0242(9) 0.0202(9) -0.0023(7) 0.0079(7) -0.0016(7)
C17 0.0347(9) 0.0318(10) 0.0278(10) 0.0047(8) 0.0083(8) -0.0096(8)
C18 0.0250(8) 0.0183(8) 0.0194(8) -0.0013(6) 0.0025(6) -0.0014(6)
C19 0.0525(12) 0.0425(12) 0.0327(11) -0.0091(9) 0.0169(10) 0.0086(10)
B1 0.0252(9) 0.0153(8) 0.0183(9) 0.0002(7) 0.0056(7) 0.0012(7)
Cl1A 0.0446(14) 0.111(2) 0.078(3) -0.035(2) 0.0328(18) -0.0215(13)
Cl2A 0.0743(18) 0.0358(15) 0.120(4) 0.0174(14) 0.048(2) -0.0039(11)
Cl3A 0.072(2) 0.0270(16) 0.051(2) 0.0030(8) 0.0162(13) 0.0138(11)
C20A 0.0480(12) 0.0417(12) 0.0344(14) -0.0002(10) 0.0142(10) 0.0013(10)
Cl1B 0.0428(13) 0.133(4) 0.055(2) -0.004(3) 0.0173(13) -0.010(2)
Cl2B 0.103(4) 0.0413(15) 0.076(2) 0.0131(12) 0.017(2) 0.0050(16)
Cl3B 0.060(2) 0.064(3) 0.114(4) 0.010(2) 0.037(2) 0.0165(15)
C20B 0.0480(12) 0.0417(12) 0.0344(14) -0.0002(10) 0.0142(10) 0.0013(10)
Cl4A 0.091(5) 0.057(2) 0.065(4) -0.012(2) 0.046(4) -0.002(3)
Cl5A 0.047(2) 0.090(5) 0.069(3) 0.015(4) 0.029(2) 0.002(3)
Cl6A 0.046(2) 0.065(4) 0.030(2) 0.002(2) 0.0064(15) 0.012(2)
C21A 0.0411(14) 0.0488(13) 0.0352(14) 0.0040(10) 0.0159(11) 0.0041(11)
Cl4B 0.114(4) 0.061(2) 0.081(3) -0.006(2) 0.058(3) 0.013(2)
Cl5B 0.069(3) 0.088(4) 0.077(3) -0.002(3) 0.037(2) -0.023(3)
Cl6B 0.062(3) 0.108(5) 0.066(4) 0.025(3) 0.007(2) 0.020(3)
C21B 0.0411(14) 0.0488(13) 0.0352(14) 0.0040(10) 0.0159(11) 0.0041(11)
Cl4C 0.0584(13) 0.0656(11) 0.0458(10) 0.0000(7) 0.0157(10) -0.0174(10)
Cl5C 0.0326(7) 0.105(2) 0.0860(16) 0.0031(15) 0.0099(8) 0.0006(11)
Cl6C 0.093(3) 0.0576(15) 0.074(2) 0.0198(14) 0.036(2) 0.0255(16)
C21C 0.0411(14) 0.0488(13) 0.0352(14) 0.0040(10) 0.0159(11) 0.0041(11)

loop_
_atom_type_symbol
_atom_type_description
_atom_type_scat_dispersion_real
_atom_type_scat_dispersion_imag
_atom_type_scat_source
C C 0.0033 0.0016 'International Tables Vol C Tables 4.2.6.8 and 6.1.1.4'
H H 0.0000 0.0000 'International Tables Vol C Tables 4.2.6.8 and 6.1.1.4'
B B 0.0013 0.0007 'International Tables Vol C Tables 4.2.6.8 and 6.1.1.4'
Cl Cl 0.1484 0.1585 'International Tables Vol C Tables 4.2.6.8 and 6.1.1.4'
F F 0.0171 0.0103 'International Tables Vol C Tables 4.2.6.8 and 6.1.1.4'
N N 0.0061 0.0033 'International Tables Vol C Tables 4.2.6.8 and 6.1.1.4'
O O 0.0106 0.0060 'International Tables Vol C Tables 4.2.6.8 and 6.1.1.4'
S S 0.1246 0.1234 'International Tables Vol C Tables 4.2.6.8 and 6.1.1.4'

loop_
_geom_angle_atom_site_label_1
_geom_angle_atom_site_label_2
_geom_angle_atom_site_label_3
_geom_angle
_geom_angle_site_symmetry_1
_geom_angle_site_symmetry_3
_geom_angle_publ_flag
O3 S1 O2 119.19(9) . . ?
O3 S1 O1 109.58(8) . . ?
O2 S1 O1 113.34(8) . . ?
O3 S1 C19 105.33(9) . . ?
O2 S1 C19 105.60(10) . . ?
O1 S1 C19 101.90(9) . . ?
S1 O1 B1 134.70(10) . . ?
C13 N1 C1 119.99(13) . . ?
C13 N1 B1 119.94(13) . . ?
C1 N1 B1 119.87(13) . . ?
C15 N2 C18 121.73(14) . . ?
C15 N2 B1 120.01(13) . . ?
C18 N2 B1 118.23(13) . . ?
C2 C1 C6 122.49(15) . . ?
C2 C1 N1 118.06(14) . . ?
C6 C1 N1 119.44(14) . . ?
C3 C2 C1 117.87(15) . . ?
C3 C2 C7 119.55(15) . . ?
C1 C2 C7 122.57(15) . . ?
C4 C3 C2 120.79(16) . . ?
C4 C3 H3 119.6 . . ?
C2 C3 H3 119.6 . . ?
C5 C4 C3 120.27(16) . . ?
C5 C4 H4 119.9 . . ?
C3 C4 H4 119.9 . . ?
C4 C5 C6 121.44(16) . . ?
C4 C5 H5 119.3 . . ?
C6 C5 H5 119.3 . . ?
C5 C6 C1 117.14(16) . . ?
C5 C6 C10 120.12(15) . . ?
C1 C6 C10 122.73(15) . . ?
C2 C7 C9 110.86(15) . . ?
C2 C7 C8 111.71(15) . . ?
C9 C7 C8 110.06(15) . . ?
C2 C7 H7 108.0 . . ?
C9 C7 H7 108.0 . . ?
C8 C7 H7 108.0 . . ?
C7 C8 H8A 109.5 . . ?
C7 C8 H8B 109.5 . . ?
H8A C8 H8B 109.5 . . ?
C7 C8 H8C 109.5 . . ?
H8A C8 H8C 109.5 . . ?
H8B C8 H8C 109.5 . . ?
C7 C9 H9A 109.5 . . ?
C7 C9 H9B 109.5 . . ?
H9A C9 H9B 109.5 . . ?
C7 C9 H9C 109.5 . . ?
H9A C9 H9C 109.5 . . ?
H9B C9 H9C 109.5 . . ?
C6 C10 C12 112.42(15) . . ?
C6 C10 C11 110.06(16) . . ?
C12 C10 C11 109.96(16) . . ?
C6 C10 H10 108.1 . . ?
C12 C10 H10 108.1 . . ?
C11 C10 H10 108.1 . . ?
C10 C11 H11A 109.5 . . ?
C10 C11 H11B 109.5 . . ?
H11A C11 H11B 109.5 . . ?
C10 C11 H11C 109.5 . . ?
H11A C11 H11C 109.5 . . ?
H11B C11 H11C 109.5 . . ?
C10 C12 H12A 109.5 . . ?
C10 C12 H12B 109.5 . . ?
H12A C12 H12B 109.5 . . ?
C10 C12 H12C 109.5 . . ?
H12A C12 H12C 109.5 . . ?
H12B C12 H12C 109.5 . . ?
N1 C13 C14 119.94(15) . . ?
N1 C13 C16 119.99(15) . . ?
C14 C13 C16 119.93(15) . . ?
C13 C14 C15 121.06(15) . . ?
C13 C14 H14 119.4(12) . . ?
C15 C14 H14 118.3(12) . . ?
N2 C15 C14 119.96(15) . . ?
N2 C15 C17 120.48(15) . . ?
C14 C15 C17 119.51(15) . . ?
C13 C16 H16A 109.5 . . ?
C13 C16 H16B 109.5 . . ?
H16A C16 H16B 109.5 . . ?
C13 C16 H16C 109.5 . . ?
H16A C16 H16C 109.5 . . ?
H16B C16 H16C 109.5 . . ?
C15 C17 H17A 109.5 . . ?
C15 C17 H17B 109.5 . . ?
H17A C17 H17B 109.5 . . ?
C15 C17 H17C 109.5 . . ?
H17A C17 H17C 109.5 . . ?
H17B C17 H17C 109.5 . . ?
N2 C18 C18 110.16(16) . 3_655 ?
N2 C18 H18A 109.6 . . ?
C18 C18 H18A 109.6 3_655 . ?
N2 C18 H18B 109.6 . . ?
C18 C18 H18B 109.6 3_655 . ?
H18A C18 H18B 108.1 . . ?
F4 C19 F3 108.97(18) . . ?
F4 C19 F2 108.7(2) . . ?
F3 C19 F2 108.53(18) . . ?
F4 C19 S1 110.84(15) . . ?
F3 C19 S1 108.85(16) . . ?
F2 C19 S1 110.89(14) . . ?
F1 B1 N2 113.03(14) . . ?
F1 B1 N1 112.86(14) . . ?
N2 B1 N1 110.23(13) . . ?
F1 B1 O1 105.77(13) . . ?
N2 B1 O1 109.87(13) . . ?
N1 B1 O1 104.63(12) . . ?
Cl1A C20A Cl3A 110.3(3) . . ?
Cl1A C20A Cl2A 110.6(3) . . ?
Cl3A C20A Cl2A 109.6(3) . . ?
Cl1A C20A H20A 108.8 . . ?
Cl3A C20A H20A 108.8 . . ?
Cl2A C20A H20A 108.8 . . ?
Cl1B C20B Cl3B 110.7(3) . . ?
Cl1B C20B Cl2B 109.8(3) . . ?
Cl3B C20B Cl2B 110.2(3) . . ?
Cl1B C20B H20B 108.7 . . ?
Cl3B C20B H20B 108.7 . . ?
Cl2B C20B H20B 108.7 . . ?
Cl5A C21A Cl6A 109.7(4) . . ?
Cl5A C21A Cl4A 109.9(4) . . ?
Cl6A C21A Cl4A 111.0(4) . . ?
Cl5A C21A H21A 108.7 . . ?
Cl6A C21A H21A 108.7 . . ?
Cl4A C21A H21A 108.7 . . ?
Cl5B C21B Cl6B 110.3(4) . . ?
Cl5B C21B Cl4B 110.7(4) . . ?
Cl6B C21B Cl4B 110.1(4) . . ?
Cl5B C21B H21B 108.6 . . ?
Cl6B C21B H21B 108.6 . . ?
Cl4B C21B H21B 108.6 . . ?
Cl5C C21C Cl4C 110.0(2) . . ?
Cl5C C21C Cl6C 109.7(3) . . ?
Cl4C C21C Cl6C 110.6(3) . . ?
Cl5C C21C H21C 108.8 . . ?
Cl4C C21C H21C 108.9 . . ?
Cl6C C21C H21C 108.8 . . ?

loop_
_geom_bond_atom_site_label_1
_geom_bond_atom_site_label_2
_geom_bond_distance
_geom_bond_site_symmetry_2
_geom_bond_publ_flag
S1 O3 1.4208(14) . ?
S1 O2 1.4236(14) . ?
S1 O1 1.5013(12) . ?
S1 C19 1.835(2) . ?
F1 B1 1.370(2) . ?
F2 C19 1.329(2) . ?
F3 C19 1.322(2) . ?
F4 C19 1.310(3) . ?
O1 B1 1.578(2) . ?
N1 C13 1.337(2) . ?
N1 C1 1.455(2) . ?
N1 B1 1.520(2) . ?
N2 C15 1.335(2) . ?
N2 C18 1.472(2) . ?
N2 B1 1.504(2) . ?
C1 C2 1.403(2) . ?
C1 C6 1.403(2) . ?
C2 C3 1.394(2) . ?
C2 C7 1.524(2) . ?
C3 C4 1.384(3) . ?
C3 H3 0.9500 . ?
C4 C5 1.383(3) . ?
C4 H4 0.9500 . ?
C5 C6 1.397(2) . ?
C5 H5 0.9500 . ?
C6 C10 1.522(2) . ?
C7 C9 1.530(3) . ?
C7 C8 1.533(3) . ?
C7 H7 1.0000 . ?
C8 H8A 0.9800 . ?
C8 H8B 0.9800 . ?
C8 H8C 0.9800 . ?
C9 H9A 0.9800 . ?
C9 H9B 0.9800 . ?
C9 H9C 0.9800 . ?
C10 C12 1.531(3) . ?
C10 C11 1.534(3) . ?
C10 H10 1.0000 . ?
C11 H11A 0.9800 . ?
C11 H11B 0.9800 . ?
C11 H11C 0.9800 . ?
C12 H12A 0.9800 . ?
C12 H12B 0.9800 . ?
C12 H12C 0.9800 . ?
C13 C14 1.389(2) . ?
C13 C16 1.500(2) . ?
C14 C15 1.393(2) . ?
C14 H14 0.94(2) . ?
C15 C17 1.499(2) . ?
C16 H16A 0.9800 . ?
C16 H16B 0.9800 . ?
C16 H16C 0.9800 . ?
C17 H17A 0.9800 . ?
C17 H17B 0.9800 . ?
C17 H17C 0.9800 . ?
C18 C18 1.527(3) 3_655 ?
C18 H18A 0.9900 . ?
C18 H18B 0.9900 . ?
Cl1A C20A 1.733(3) . ?
Cl2A C20A 1.746(3) . ?
Cl3A C20A 1.746(3) . ?
C20A H20A 1.0000 . ?
Cl1B C20B 1.733(3) . ?
Cl2B C20B 1.746(3) . ?
Cl3B C20B 1.746(3) . ?
C20B H20B 1.0000 . ?
Cl4A C21A 1.747(4) . ?
Cl5A C21A 1.745(4) . ?
Cl6A C21A 1.746(4) . ?
C21A H21A 1.0000 . ?
Cl4B C21B 1.747(4) . ?
Cl5B C21B 1.744(4) . ?
Cl6B C21B 1.746(4) . ?
C21B H21B 1.0000 . ?
Cl4C C21C 1.747(3) . ?
Cl5C C21C 1.747(3) . ?
Cl6C C21C 1.748(3) . ?
C21C H21C 1.0000 . ?

loop_
_geom_torsion_atom_site_label_1
_geom_torsion_atom_site_label_2
_geom_torsion_atom_site_label_3
_geom_torsion_atom_site_label_4
_geom_torsion
_geom_torsion_site_symmetry_1
_geom_torsion_site_symmetry_2
_geom_torsion_site_symmetry_3
_geom_torsion_site_symmetry_4
_geom_torsion_publ_flag
O3 S1 O1 B1 -163.93(15) . . . . ?
O2 S1 O1 B1 -28.11(18) . . . . ?
C19 S1 O1 B1 84.87(16) . . . . ?
C13 N1 C1 C2 -87.74(18) . . . . ?
B1 N1 C1 C2 87.10(18) . . . . ?
C13 N1 C1 C6 92.64(18) . . . . ?
B1 N1 C1 C6 -92.53(18) . . . . ?
C6 C1 C2 C3 0.0(2) . . . . ?
N1 C1 C2 C3 -179.61(14) . . . . ?
C6 C1 C2 C7 179.24(16) . . . . ?
N1 C1 C2 C7 -0.4(2) . . . . ?
C1 C2 C3 C4 -0.6(3) . . . . ?
C7 C2 C3 C4 -179.82(16) . . . . ?
C2 C3 C4 C5 0.7(3) . . . . ?
C3 C4 C5 C6 -0.2(3) . . . . ?
C4 C5 C6 C1 -0.3(3) . . . . ?
C4 C5 C6 C10 178.23(17) . . . . ?
C2 C1 C6 C5 0.4(2) . . . . ?
N1 C1 C6 C5 -179.95(15) . . . . ?
C2 C1 C6 C10 -178.10(16) . . . . ?
N1 C1 C6 C10 1.5(2) . . . . ?
C3 C2 C7 C9 65.6(2) . . . . ?
C1 C2 C7 C9 -113.58(18) . . . . ?
C3 C2 C7 C8 -57.5(2) . . . . ?
C1 C2 C7 C8 123.27(18) . . . . ?
C5 C6 C10 C12 58.0(2) . . . . ?
C1 C6 C10 C12 -123.54(18) . . . . ?
C5 C6 C10 C11 -65.0(2) . . . . ?
C1 C6 C10 C11 113.53(19) . . . . ?
C1 N1 C13 C14 167.74(14) . . . . ?
B1 N1 C13 C14 -7.1(2) . . . . ?
C1 N1 C13 C16 -7.9(2) . . . . ?
B1 N1 C13 C16 177.29(14) . . . . ?
N1 C13 C14 C15 -15.4(2) . . . . ?
C16 C13 C14 C15 160.23(16) . . . . ?
C18 N2 C15 C14 -170.36(15) . . . . ?
B1 N2 C15 C14 11.5(2) . . . . ?
C18 N2 C15 C17 7.1(2) . . . . ?
B1 N2 C15 C17 -171.10(15) . . . . ?
C13 C14 C15 N2 13.2(2) . . . . ?
C13 C14 C15 C17 -164.21(16) . . . . ?
C15 N2 C18 C18 90.0(2) . . . 3_655 ?
B1 N2 C18 C18 -91.8(2) . . . 3_655 ?
O3 S1 C19 F4 -61.64(17) . . . . ?
O2 S1 C19 F4 171.37(15) . . . . ?
O1 S1 C19 F4 52.74(17) . . . . ?
O3 S1 C19 F3 58.19(17) . . . . ?
O2 S1 C19 F3 -68.79(17) . . . . ?
O1 S1 C19 F3 172.57(15) . . . . ?
O3 S1 C19 F2 177.51(15) . . . . ?
O2 S1 C19 F2 50.52(18) . . . . ?
O1 S1 C19 F2 -68.11(17) . . . . ?
C15 N2 B1 F1 -157.77(14) . . . . ?
C18 N2 B1 F1 24.0(2) . . . . ?
C15 N2 B1 N1 -30.4(2) . . . . ?
C18 N2 B1 N1 151.34(13) . . . . ?
C15 N2 B1 O1 84.35(17) . . . . ?
C18 N2 B1 O1 -93.86(16) . . . . ?
C13 N1 B1 F1 155.65(14) . . . . ?
C1 N1 B1 F1 -19.2(2) . . . . ?
C13 N1 B1 N2 28.22(19) . . . . ?
C1 N1 B1 N2 -146.61(13) . . . . ?
C13 N1 B1 O1 -89.85(16) . . . . ?
C1 N1 B1 O1 95.32(15) . . . . ?
S1 O1 B1 F1 -88.19(17) . . . . ?
S1 O1 B1 N2 34.1(2) . . . . ?
S1 O1 B1 N1 152.42(12) . . . . ?
